data_2007413
loop_
_publ_author_name
Seung,Do-Young
Gravereau,Pierre
Trut,Louis
Levasseur,Alain

_publ_section_title
;
 Li~3~AsS~3~
;
_journal_issue 7
_journal_name_full 'Acta Crystallographica Section C'
_journal_page_first 900
_journal_page_last 902
_journal_paper_doi 10.1107/S0108270198001103
_journal_volume 54
_journal_year 1998
_chemical_formula_moiety 'Li3 As S3'
_chemical_formula_sum 'As Li3 S3'
_chemical_formula_weight 191.94
_chemical_name_systematic
;
 ?
;
_space_group_IT_number 33
_symmetry_cell_setting orthorhombic
_symmetry_space_group_name_Hall 'P 2c -2n'
_symmetry_space_group_name_H-M 'P n a 21'
_cell_angle_alpha 90.00
_cell_angle_beta 90.00
_cell_angle_gamma 90.00
_cell_formula_units_Z 4
_cell_length_a 8.052(3)
_cell_length_b 6.632(5)
_cell_length_c 9.815(2)
_cell_measurement_reflns_used 25
_cell_measurement_temperature 293(2)
_cell_measurement_theta_max 17
_cell_measurement_theta_min 6
_cell_volume 524.1(5)
_computing_cell_refinement 'Enraf-Nonius diffractometer system'
_computing_data_collection 'Enraf-Nonius diffractometer system'
_computing_data_reduction 'local programs'
_computing_molecular_graphics 'CERIUS (Molecular Simulations, 1993)'
_computing_publication_material SHELXL93
_computing_structure_refinement 'SHELXL93 (Sheldrick, 1993)'
_computing_structure_solution 'SHELXS86 (Sheldrick, 1990)'
_diffrn_ambient_temperature 293(2)
_diffrn_measurement_device 'Enraf-Nonius CAD-4 four-circle'
_diffrn_measurement_method \q/2\q
_diffrn_radiation_monochromator graphite
_diffrn_radiation_source 'fine-focus sealed tube'
_diffrn_radiation_type MoK\a
_diffrn_radiation_wavelength 0.71070
_diffrn_reflns_av_R_equivalents '0.0766 (on F^2^)'
_diffrn_reflns_av_sigmaI/netI 0.0683
_diffrn_reflns_limit_h_max 15
_diffrn_reflns_limit_h_min -15
_diffrn_reflns_limit_k_max 13
_diffrn_reflns_limit_k_min -13
_diffrn_reflns_limit_l_max 0
_diffrn_reflns_limit_l_min -18
_diffrn_reflns_number 6423
_diffrn_reflns_theta_max 44.86
_diffrn_reflns_theta_min 3.71
_diffrn_standards_decay_% <7
_diffrn_standards_interval_time 360
_diffrn_standards_number 3
_exptl_absorpt_coefficient_mu 7.44
_exptl_absorpt_correction_T_max 0.69
_exptl_absorpt_correction_T_min 0.38
_exptl_absorpt_correction_type psi-scan
_exptl_absorpt_process_details '(North et al., 1968)'
_exptl_crystal_colour greenish
_exptl_crystal_density_diffrn 2.432
_exptl_crystal_density_meas ?
_exptl_crystal_description 'irregular plate'
_exptl_crystal_F_000 360
_exptl_crystal_size_max 0.350
_exptl_crystal_size_mid 0.100
_exptl_crystal_size_min 0.050
_refine_diff_density_max 2.056
_refine_diff_density_min -1.306
_refine_ls_abs_structure_details 'Flack (1983) parameter = 0.00(3)'
_refine_ls_extinction_method none
_refine_ls_goodness_of_fit_ref 1.182
_refine_ls_matrix_type full
_refine_ls_number_parameters 64
_refine_ls_number_reflns 1069
_refine_ls_number_restraints 0
_refine_ls_R_factor_gt 0.0510
_refine_ls_shift/su_max 0.001
_refine_ls_structure_factor_coef Fsqd
_refine_ls_weighting_details 'w = 1/[\s^2^(Fo^2^)+(0.0443P)^2^] where P=(Fo^2^+2Fc^2^)/3'
_refine_ls_weighting_scheme calc
_refine_ls_wR_factor_ref 0.1017
_reflns_number_gt '2470 [F^2^ > 3\s(F^2^)]'
_reflns_number_total '1069 [F^2^ > 3\s(F^2^)]'
_reflns_threshold_expression F^2^>3\s(F^2^)
_cod_data_source_file br1180.cif
_cod_data_source_block lias
_cod_depositor_comments
;
The following automatic conversions were performed:
'_symmetry_cell_setting' value 'Orthorhombic' changed to 'orthorhombic'
according to '/home/saulius/struct/CIF-dictionaries/cif_core.dic'
dictionary named 'cif_core.dic' version 2.4.1 from 2010-06-29.

Automatic conversion script
Id: cif_fix_enum 1527 2010-12-29 10:47:43Z saulius 

The following automatic conversions were performed:

'_exptl_crystal_density_meas' value 'not measured' was changed to '?'
- the value is perceived as not measured.

Automatic conversion script
Id: cif_fix_values 3008 2015-01-20 13:52:24Z robertas 

The following automatic conversions were performed:

'_refine_ls_weighting_scheme' value 'calc w =
1/[\s^2^(Fo^2^)+(0.0443P)^2^] where P=(Fo^2^+2Fc^2^)/3' was changed
to 'calc'. New tag '_refine_ls_weighting_details' was created. The
value of the new tag was set to 'w = 1/[\s^2^(Fo^2^)+(0.0443P)^2^]
where P=(Fo^2^+2Fc^2^)/3'.

Automatic conversion script
Id: cif_fix_values 3143 2015-03-26 13:38:13Z robertas 
;
_cod_original_formula_sum 'Li3 As S3'
_cod_database_code 2007413

loop_
_symmetry_equiv_pos_as_xyz
x,y,z
-x,-y,z+1/2
x+1/2,-y+1/2,z
-x+1/2,y+1/2,z+1/2

loop_
_atom_site_aniso_label
_atom_site_aniso_U_11
_atom_site_aniso_U_22
_atom_site_aniso_U_33
_atom_site_aniso_U_12
_atom_site_aniso_U_13
_atom_site_aniso_U_23
As .0131(2) .0134(2) .0121(2) .0009(2) -.0004(4) -.0009(4)
S1 .0171(6) .0128(5) .0114(6) .0013(5) .0012(7) .0004(7)
S2 .0205(9) .0149(9) .0115(7) -.0017(7) -.0003(6) .0005(7)
S3 .0184(7) .0141(8) .0124(7) -.0006(6) -.0013(7) -.0032(7)
Li1 .039(9) .025(8) .024(7) .000(7) .006(7) -.004(6)
Li2 .028(7) .017(6) .035(8) -.009(6) .004(7) -.001(7)
Li3 .030(7) .029(8) .025(7) .000(6) -.008(7) -.014(6)

loop_
_atom_site_label
_atom_site_fract_x
_atom_site_fract_y
_atom_site_fract_z
_atom_site_U_iso_or_equiv
_atom_site_thermal_displace_type
_atom_site_calc_flag
_atom_site_refinement_flags
_atom_site_occupancy
_atom_site_disorder_group
_atom_site_type_symbol
As .25326(9) .40276(9) .0000 .01285(11) Uani d . 1 . As
S1 .0445(2) .1397(2) .5106(3) .0138(3) Uani d . 1 . S
S2 .3153(3) .2193(5) .1866(2) .0156(4) Uani d . 1 . S
S3 .3390(3) .2095(5) .8271(2) .0150(4) Uani d . 1 . S
Li1 .069(2) .052(3) .7785(18) .029(3) Uani d . 1 . LiPU
Li2 .077(2) .357(3) .3094(18) .027(3) Uani d . 1 . LiPU
Li3 .248(2) .387(3) .6085(18) .028(3) Uani d . 1 . LiPU

loop_
_atom_type_symbol
_atom_type_description
_atom_type_scat_dispersion_real
_atom_type_scat_dispersion_imag
_atom_type_scat_source
As As -0.0300 2.0070 'International Tables Vol C Tables 4.2.6.8 and 6.1.1.4'
S S 0.1100 0.1240 'International Tables Vol C Tables 4.2.6.8 and 6.1.1.4'
Li LiPU 0.0000 0.0000 'International Tables Vol C Tables 4.2.6.8 and 6.1.1.4'

loop_
_geom_angle_atom_site_label_1
_geom_angle_atom_site_label_2
_geom_angle_atom_site_label_3
_geom_angle_site_symmetry_1
_geom_angle_site_symmetry_3
_geom_angle
_geom_angle_publ_flag
S1 As S2 4_554 . 100.25(9) yes
S1 As S3 4-554 1_554 102.14(9) yes
S2 As S3 . 1_554 103.81(8) yes
S3 Li1 S3 . 3_455 110.5(7) yes
S3 Li1 S1 . 2 109.1(7) yes
S3 Li1 S1 . . 99.3(6) yes
S3 Li1 S2 . 4_545 96.5(6) yes
S3 Li1 S2 3_455 4_545 152.8(8) yes
S3 Li1 S1 3_455 . 89.7(6) yes
S3 Li1 S1 3_455 2 83.6(5) yes
S2 Li1 S1 4_545 . 82.5(5) yes
S2 Li1 S1 4_545 2 90.9(6) yes
S1 Li1 S1 . 2 151.4(8) yes
S3 Li2 S1 4_554 . 122.2(7) yes
S3 Li2 S2 4_554 3_455 117.7(7) yes
S3 Li2 S2 4_554 . 100.0(6) yes
S2 Li2 S2 . 3_455 110.6(7) yes
S2 Li2 S1 . . 105.1(6) yes
S1 Li2 S2 . 3_455 100.5(5) yes
S2 Li3 S1 4 . 126.1(7) yes
S2 Li3 S1 4 3 112.3(7) yes
S2 Li3 S3 4 . 102.5(6) yes
S1 Li3 S1 . 3 114.5(6) yes
S1 Li3 S3 . . 102.0(7) yes
S3 Li3 S1 . 3 90.8(6) yes
As S1 Li2 4_545 . 107.1(4) ?
As S1 Li3 4_545 . 90.2(4) ?
Li2 S1 Li3 . . 81.7(6) ?
As S1 Li3 4_545 3_455 129.4(4) ?
Li2 S1 Li3 . 3_455 115.9(5) ?
Li3 S1 Li3 . 3_455 120.4(6) ?
As S1 Li1 4_545 . 80.9(4) ?
Li2 S1 Li1 . . 154.3(5) ?
Li3 S1 Li1 . . 73.8(6) ?
Li3 S1 Li1 3_455 . 72.0(6) ?
As S1 Li1 4_545 2_554 83.2(4) ?
Li2 S1 Li1 . 2_554 69.0(5) ?
Li3 S1 Li1 . 2_554 146.3(6) ?
Li3 S1 Li1 3_455 2_554 88.2(6) ?
Li1 S1 Li1 . 2_554 136.7(2) ?
As S1 S2 4_545 4_545 39.77(5) ?
Li2 S1 S2 . 4_545 146.8(4) ?
Li3 S1 S2 . 4_545 97.1(4) ?
Li3 S1 S2 3_455 4_545 93.5(3) ?
Li1 S1 S2 . 4_545 47.0(4) ?
Li1 S1 S2 2_554 4_545 98.6(4) ?
As S1 S3 4_545 4_544 38.63(5) ?
Li2 S1 S3 . 4_544 92.0(4) ?
Li3 S1 S3 . 4_544 123.8(4) ?
Li3 S1 S3 3_455 4_544 112.5(4) ?
Li1 S1 S3 . 4_544 107.8(4) ?
Li1 S1 S3 2_554 4_544 44.8(4) ?
S2 S1 S3 4_545 4_544 60.93(6) ?
As S1 S3 4_545 3_455 123.61(10) ?
Li2 S1 S3 . 3_455 124.7(4) ?
Li3 S1 S3 . 3_455 77.9(4) ?
Li3 S1 S3 3_455 3_455 44.3(4) ?
Li1 S1 S3 . 3_455 42.7(4) ?
Li1 S1 S3 2_554 3_455 132.5(4) ?
S2 S1 S3 4_545 3_455 86.79(8) ?
S3 S1 S3 4_544 3_455 141.30(7) ?
As S2 Li3 . 4_544 101.0(5) ?
As S2 Li2 . . 91.4(4) ?
Li3 S2 Li2 4_544 . 109.6(5) ?
As S2 Li2 . 3 133.9(4) ?
Li3 S2 Li2 4_544 3 98.6(6) ?
Li2 S2 Li2 . 3 120.3(7) ?
As S2 Li1 . 4_554 84.4(4) ?
Li3 S2 Li1 4_544 4_554 170.4(6) ?
Li2 S2 Li1 . 4_554 78.0(6) ?
Li2 S2 Li1 3 4_554 72.2(6) ?
As S2 S1 . 4_554 39.99(6) ?
Li3 S2 S1 4_544 4_554 130.6(4) ?
Li2 S2 S1 . 4_554 101.6(4) ?
Li2 S2 S1 3 4_554 97.4(4) ?
Li1 S2 S1 4_554 4_554 50.5(4) ?
As S2 S3 . 1_554 37.91(6) ?
Li3 S2 S3 4_544 1_554 71.0(4) ?
Li2 S2 S3 . 1_554 122.8(4) ?
Li2 S2 S3 3 1_554 115.8(4) ?
Li1 S2 S3 4_554 1_554 110.4(4) ?
S1 S2 S3 4_554 1_554 59.99(9) ?
As S3 Li2 1_556 4_545 133.5(4) ?
As S3 Li1 1_556 . 96.8(4) ?
Li2 S3 Li1 4_545 . 79.9(6) ?
As S3 Li1 1_556 3 90.6(4) ?
Li2 S3 Li1 4_545 3 113.0(6) ?
Li1 S3 Li1 . 3 153.3(8) ?
As S3 Li3 1_556 . 106.5(4) ?
Li2 S3 Li3 4_545 . 117.5(6) ?
Li1 S3 Li3 . . 77.2(6) ?
Li1 S3 Li3 3 . 76.1(6) ?
As S3 S1 1_556 4 39.23(6) ?
Li2 S3 S1 4_545 4 138.0(4) ?
Li1 S3 S1 . 4 133.1(4) ?
Li1 S3 S1 3 4 51.6(4) ?
Li3 S3 S1 . 4 97.6(4) ?
As S3 S2 1_556 1_556 38.28(6) ?
Li2 S3 S2 4_545 1_556 95.9(4) ?
Li1 S3 S2 . 1_556 98.8(4) ?
Li1 S3 S2 3 1_556 102.7(4) ?
Li3 S3 S2 . 1_556 144.5(4) ?
S1 S3 S2 4 1_556 59.08(8) ?
As S3 S1 1_556 3 128.85(12) ?
Li2 S3 S1 4_545 3 94.4(4) ?
Li1 S3 S1 . 3 110.6(4) ?
Li1 S3 S1 3 3 47.6(4) ?
Li3 S3 S1 . 3 44.9(4) ?
S1 S3 S1 4 3 95.33(8) ?
S2 S3 S1 1_556 3 150.12(10) ?

loop_
_geom_bond_atom_site_label_1
_geom_bond_atom_site_label_2
_geom_bond_site_symmetry_2
_geom_bond_distance
_geom_bond_publ_flag
As S3 1_554 2.236(3) yes
As S2 . 2.255(3) yes
As S1 4_554 2.266(2) yes
Li1 S3 . 2.46(2) yes
Li1 S3 3_455 2.48(2) yes
Li1 S2 4_545 2.56(2) yes
Li1 S1 . 2.70(2) yes
Li1 S1 2 2.76(2) yes
Li2 S2 . 2.44(2) yes
Li2 S3 4_554 2.44(2) yes
Li2 S1 . 2.46(2) yes
Li2 S2 3_455 2.48(2) yes
Li3 S2 4 2.39(2) yes
Li3 S1 . 2.51(2) yes
Li3 S3 . 2.56(2) yes
Li3 S1 3 2.58(2) yes
S1 S2 4_545 3.469(4) ?
S1 S3 4_544 3.502(4) ?
S1 S3 3_455 3.659(4) ?
S2 S1 4_554 3.469(4) ?
S2 S3 1_554 3.535(2) ?
S3 S1 4 3.502(4) ?
S3 S2 1_556 3.535(2) ?
S3 S1 3 3.659(4) ?
